data_7150970
loop_
_publ_author_name
'Gabbutt, Christopher D.'
'Heron, B. Mark'
'Kolla, Suresh B.'
'Kilner, Colin'
'Coles, Simon J.'
'Horton, Peter N.'
'Hursthouse, Michael B.'

_publ_section_title
;
 Ring contraction during the 6\p-electrocyclisation of naphthopyran
 valence tautomers
;
_journal_issue 17
_journal_name_full 'Organic &amp; Biomolecular Chemistry'
_journal_page_first 3096
_journal_page_last 3104
_journal_paper_doi 10.1039/b807744d
_journal_volume 6
_journal_year 2008
_chemical_formula_sum 'C25 H16 O2 S'
_chemical_formula_weight 380.44
_space_group_IT_number 14
_symmetry_cell_setting monoclinic
_symmetry_space_group_name_Hall '-P 2yn'
_symmetry_space_group_name_H-M 'P 1 21/n 1'
_atom_sites_solution_hydrogens geom
_atom_sites_solution_primary direct
_atom_sites_solution_secondary difmap
_audit_creation_method SHELXL-97
_cell_angle_alpha 90.00
_cell_angle_beta 101.498(2)
_cell_angle_gamma 90.00
_cell_formula_units_Z 4
_cell_length_a 11.1939(5)
_cell_length_b 14.0344(4)
_cell_length_c 11.7187(5)
_cell_measurement_reflns_used 4256
_cell_measurement_temperature 120(2)
_cell_measurement_theta_max 27.485
_cell_measurement_theta_min 2.910
_cell_volume 1804.06(12)
_computing_cell_refinement 'DENZO (Otwinowski & Minor, 1997) & COLLECT (Hooft, R.W.W., 1998)'
_computing_data_collection 'COLLECT (Hooft, R.W.W., 1998)'
_computing_data_reduction 'DENZO (Otwinowski & Minor, 1997) & COLLECT (Hooft, R.W.W., 1998)'
_computing_molecular_graphics 'ORTEP3 for Windows (Farrugia, 1997)'
_computing_structure_refinement 'SHELXL-97 (Sheldrick, 1997b)'
_computing_structure_solution 'SHELXS-97 (Sheldrick, 1997a)'
_diffrn_ambient_temperature 120(2)
_diffrn_detector_area_resol_mean 9.091
_diffrn_measured_fraction_theta_full 0.998
_diffrn_measured_fraction_theta_max 0.998
_diffrn_measurement_device_type 'Bruker-Nonius 95mm CCD camera on \k-goniostat'
_diffrn_measurement_method '\f & \w scans'
_diffrn_radiation_monochromator '10cm confocal mirrors'
_diffrn_radiation_source 'Bruker-Nonius FR591 rotating anode'
_diffrn_radiation_type MoK\a
_diffrn_radiation_wavelength 0.71073
_diffrn_reflns_av_R_equivalents 0.0999
_diffrn_reflns_av_sigmaI/netI 0.0894
_diffrn_reflns_limit_h_max 14
_diffrn_reflns_limit_h_min -14
_diffrn_reflns_limit_k_max 16
_diffrn_reflns_limit_k_min -18
_diffrn_reflns_limit_l_max 15
_diffrn_reflns_limit_l_min -15
_diffrn_reflns_number 21913
_diffrn_reflns_theta_full 27.48
_diffrn_reflns_theta_max 27.48
_diffrn_reflns_theta_min 3.16
_exptl_absorpt_coefficient_mu 0.198
_exptl_absorpt_correction_T_max 0.9921
_exptl_absorpt_correction_T_min 0.9843
_exptl_absorpt_correction_type multi-scan
_exptl_absorpt_process_details 'SADABS V2.10 (Sheldrick, G.M., 2003)'
_exptl_crystal_colour Colourless
_exptl_crystal_density_diffrn 1.401
_exptl_crystal_density_method 'not measured'
_exptl_crystal_description Shard
_exptl_crystal_F_000 792
_exptl_crystal_size_max 0.08
_exptl_crystal_size_mid 0.07
_exptl_crystal_size_min 0.04
_refine_diff_density_max 0.369
_refine_diff_density_min -0.361
_refine_diff_density_rms 0.066
_refine_ls_extinction_method none
_refine_ls_goodness_of_fit_ref 1.065
_refine_ls_hydrogen_treatment constr
_refine_ls_matrix_type full
_refine_ls_number_parameters 253
_refine_ls_number_reflns 4135
_refine_ls_number_restraints 0
_refine_ls_restrained_S_all 1.065
_refine_ls_R_factor_all 0.1094
_refine_ls_R_factor_gt 0.0671
_refine_ls_shift/su_max 0.000
_refine_ls_shift/su_mean 0.000
_refine_ls_structure_factor_coef Fsqd
_refine_ls_weighting_details 'calc w=1/[\s^2^(Fo^2^)+(0.0291P)^2^+1.8406P] where P=(Fo^2^+2Fc^2^)/3'
_refine_ls_weighting_scheme calc
_refine_ls_wR_factor_gt 0.1124
_refine_ls_wR_factor_ref 0.1255
_reflns_number_gt 2928
_reflns_number_total 4135
_reflns_threshold_expression >2sigma(I)
_cod_data_source_file b807744d.txt
_cod_data_source_block 2006src0408
_cod_original_sg_symbol_H-M P2(1)/n
_cod_database_code 7150970

loop_
_symmetry_equiv_pos_as_xyz
'x, y, z'
'-x+1/2, y+1/2, -z+1/2'
'-x, -y, -z'
'x-1/2, -y-1/2, z-1/2'

loop_
_atom_site_label
_atom_site_type_symbol
_atom_site_fract_x
_atom_site_fract_y
_atom_site_fract_z
_atom_site_U_iso_or_equiv
_atom_site_adp_type
_atom_site_occupancy
_atom_site_symmetry_multiplicity
_atom_site_calc_flag
_atom_site_refinement_flags
_atom_site_disorder_assembly
_atom_site_disorder_group
C1 C 0.4114(2) 0.24667(17) 0.6498(2) 0.0198(6) Uani 1 1 d . . .
C2 C 0.5268(2) 0.27530(17) 0.6096(2) 0.0209(6) Uani 1 1 d . . .
H2 H 0.5754 0.2279 0.5831 0.025 Uiso 1 1 calc R . .
C3 C 0.5607(2) 0.36610(17) 0.6108(2) 0.0206(6) Uani 1 1 d . . .
H3 H 0.6362 0.3828 0.5908 0.025 Uiso 1 1 calc R . .
C4 C 0.4823(2) 0.43997(17) 0.6429(2) 0.0189(5) Uani 1 1 d . . .
C5 C 0.3648(2) 0.41431(17) 0.6477(2) 0.0195(6) Uani 1 1 d . . .
C6 C 0.2779(2) 0.48000(17) 0.6691(2) 0.0228(6) Uani 1 1 d . . .
H6 H 0.1974 0.4598 0.6711 0.027 Uiso 1 1 calc R . .
C7 C 0.3101(3) 0.57378(18) 0.6871(2) 0.0247(6) Uani 1 1 d . . .
H7 H 0.2511 0.6185 0.7013 0.030 Uiso 1 1 calc R . .
C8 C 0.4296(2) 0.60513(17) 0.6851(2) 0.0215(6) Uani 1 1 d . . .
C9 C 0.4636(3) 0.70210(18) 0.7044(2) 0.0230(6) Uani 1 1 d . . .
H9 H 0.4051 0.7468 0.7198 0.028 Uiso 1 1 calc R . .
C10 C 0.5781(3) 0.73203(18) 0.7014(2) 0.0253(6) Uani 1 1 d . . .
H10 H 0.5994 0.7973 0.7136 0.030 Uiso 1 1 calc R . .
C11 C 0.6651(2) 0.66554(18) 0.6798(2) 0.0237(6) Uani 1 1 d . . .
H11 H 0.7455 0.6864 0.6782 0.028 Uiso 1 1 calc R . .
C12 C 0.6361(2) 0.57130(17) 0.6612(2) 0.0207(6) Uani 1 1 d . . .
H12 H 0.6964 0.5278 0.6469 0.025 Uiso 1 1 calc R . .
C13 C 0.5173(2) 0.53797(17) 0.6632(2) 0.0191(6) Uani 1 1 d . . .
C14 C 0.3514(2) 0.15947(17) 0.5840(2) 0.0194(6) Uani 1 1 d . . .
C15 C 0.4061(2) 0.07025(18) 0.6082(2) 0.0204(6) Uani 1 1 d . . .
C16 C 0.3557(3) -0.01178(18) 0.5534(2) 0.0253(6) Uani 1 1 d . . .
H16 H 0.3946 -0.0716 0.5714 0.030 Uiso 1 1 calc R . .
C17 C 0.2478(3) -0.00577(19) 0.4719(2) 0.0279(7) Uani 1 1 d . . .
H17 H 0.2125 -0.0614 0.4328 0.033 Uiso 1 1 calc R . .
C18 C 0.1918(3) 0.08193(19) 0.4477(2) 0.0285(7) Uani 1 1 d . . .
H18 H 0.1176 0.0861 0.3919 0.034 Uiso 1 1 calc R . .
C19 C 0.2423(3) 0.16390(19) 0.5037(2) 0.0244(6) Uani 1 1 d . . .
H19 H 0.2020 0.2233 0.4870 0.029 Uiso 1 1 calc R . .
C20 C 0.4408(2) 0.22228(17) 0.7804(2) 0.0182(5) Uani 1 1 d . . .
C21 C 0.5012(2) 0.13744(17) 0.8158(2) 0.0190(6) Uani 1 1 d . . .
C22 C 0.5271(2) 0.10876(18) 0.9312(2) 0.0228(6) Uani 1 1 d . . .
H22 H 0.5699 0.0510 0.9530 0.027 Uiso 1 1 calc R . .
C23 C 0.4896(3) 0.16573(18) 1.0145(2) 0.0250(6) Uani 1 1 d . . .
H23 H 0.5055 0.1468 1.0939 0.030 Uiso 1 1 calc R . .
C24 C 0.4288(3) 0.25006(19) 0.9811(2) 0.0257(6) Uani 1 1 d . . .
H24 H 0.4036 0.2891 1.0382 0.031 Uiso 1 1 calc R . .
C25 C 0.4041(2) 0.27860(18) 0.8648(2) 0.0224(6) Uani 1 1 d . . .
H25 H 0.3620 0.3367 0.8431 0.027 Uiso 1 1 calc R . .
O1 O 0.32327(16) 0.32181(11) 0.62904(15) 0.0211(4) Uani 1 1 d . . .
O11 O 0.55634(18) -0.03835(12) 0.75931(16) 0.0297(5) Uani 1 1 d . . .
S1 S 0.54759(6) 0.05989(4) 0.71052(6) 0.02161(17) Uani 1 1 d . . .

loop_
_atom_site_aniso_label
_atom_site_aniso_U_11
_atom_site_aniso_U_22
_atom_site_aniso_U_33
_atom_site_aniso_U_23
_atom_site_aniso_U_13
_atom_site_aniso_U_12
C1 0.0213(14) 0.0168(12) 0.0210(13) -0.0015(10) 0.0031(11) 0.0011(10)
C2 0.0252(15) 0.0190(12) 0.0188(13) 0.0013(10) 0.0048(11) 0.0037(11)
C3 0.0206(14) 0.0210(12) 0.0196(13) 0.0016(10) 0.0030(11) 0.0006(11)
C4 0.0222(14) 0.0203(12) 0.0136(12) 0.0017(10) 0.0019(10) 0.0005(11)
C5 0.0259(15) 0.0180(12) 0.0131(12) -0.0002(10) 0.0001(11) -0.0006(11)
C6 0.0209(14) 0.0247(13) 0.0219(14) 0.0013(11) 0.0022(11) -0.0003(11)
C7 0.0269(16) 0.0225(13) 0.0251(14) 0.0012(11) 0.0059(12) 0.0067(11)
C8 0.0275(15) 0.0210(13) 0.0157(13) 0.0015(10) 0.0039(11) 0.0011(11)
C9 0.0293(16) 0.0201(12) 0.0205(14) -0.0020(11) 0.0069(12) 0.0027(11)
C10 0.0341(17) 0.0182(12) 0.0223(14) -0.0024(11) 0.0024(12) -0.0022(12)
C11 0.0217(15) 0.0251(13) 0.0234(14) 0.0034(11) 0.0025(11) -0.0031(12)
C12 0.0203(14) 0.0205(12) 0.0207(13) 0.0030(10) 0.0027(11) 0.0019(11)
C13 0.0266(15) 0.0186(12) 0.0113(12) 0.0017(10) 0.0023(11) 0.0010(10)
C14 0.0218(14) 0.0191(12) 0.0188(13) 0.0010(10) 0.0075(11) -0.0004(11)
C15 0.0208(14) 0.0233(13) 0.0182(13) -0.0008(11) 0.0065(11) -0.0007(11)
C16 0.0308(16) 0.0225(13) 0.0248(15) -0.0007(11) 0.0110(13) -0.0006(12)
C17 0.0318(17) 0.0258(14) 0.0269(15) -0.0096(12) 0.0079(13) -0.0072(12)
C18 0.0270(16) 0.0325(15) 0.0244(15) -0.0055(12) 0.0007(12) -0.0039(12)
C19 0.0261(16) 0.0244(13) 0.0226(14) 0.0001(11) 0.0045(12) 0.0014(12)
C20 0.0156(13) 0.0201(12) 0.0189(13) -0.0002(10) 0.0032(10) -0.0036(10)
C21 0.0168(14) 0.0195(12) 0.0209(13) -0.0038(10) 0.0042(11) -0.0031(10)
C22 0.0224(15) 0.0217(13) 0.0232(14) 0.0007(11) 0.0015(12) -0.0019(11)
C23 0.0309(16) 0.0249(13) 0.0187(13) 0.0012(11) 0.0035(12) -0.0010(12)
C24 0.0307(17) 0.0268(14) 0.0206(14) -0.0045(11) 0.0077(12) -0.0021(12)
C25 0.0227(15) 0.0212(13) 0.0228(14) 0.0010(11) 0.0034(11) 0.0002(11)
O1 0.0205(10) 0.0174(9) 0.0250(10) -0.0005(7) 0.0033(8) 0.0005(7)
O11 0.0414(13) 0.0197(9) 0.0272(10) 0.0010(8) 0.0045(9) 0.0062(8)
S1 0.0238(4) 0.0195(3) 0.0215(3) -0.0012(3) 0.0043(3) 0.0024(3)

loop_
_atom_type_symbol
_atom_type_description
_atom_type_scat_dispersion_real
_atom_type_scat_dispersion_imag
_atom_type_scat_source
C C 0.0033 0.0016 'International Tables Vol C Tables 4.2.6.8 and 6.1.1.4'
H H 0.0000 0.0000 'International Tables Vol C Tables 4.2.6.8 and 6.1.1.4'
O O 0.0106 0.0060 'International Tables Vol C Tables 4.2.6.8 and 6.1.1.4'
S S 0.1246 0.1234 'International Tables Vol C Tables 4.2.6.8 and 6.1.1.4'

loop_
_geom_angle_atom_site_label_1
_geom_angle_atom_site_label_2
_geom_angle_atom_site_label_3
_geom_angle
_geom_angle_site_symmetry_1
_geom_angle_site_symmetry_3
_geom_angle_publ_flag
O1 C1 C2 110.7(2) . . ?
O1 C1 C14 106.6(2) . . ?
C2 C1 C14 111.8(2) . . ?
O1 C1 C20 109.7(2) . . ?
C2 C1 C20 110.0(2) . . ?
C14 C1 C20 108.02(19) . . ?
C3 C2 C1 120.7(2) . . ?
C3 C2 H2 119.7 . . ?
C1 C2 H2 119.7 . . ?
C2 C3 C4 120.0(3) . . ?
C2 C3 H3 120.0 . . ?
C4 C3 H3 120.0 . . ?
C5 C4 C13 118.4(2) . . ?
C5 C4 C3 117.1(2) . . ?
C13 C4 C3 124.5(2) . . ?
C4 C5 O1 122.3(2) . . ?
C4 C5 C6 122.6(2) . . ?
O1 C5 C6 115.1(2) . . ?
C7 C6 C5 119.3(3) . . ?
C7 C6 H6 120.3 . . ?
C5 C6 H6 120.3 . . ?
C6 C7 C8 121.2(2) . . ?
C6 C7 H7 119.4 . . ?
C8 C7 H7 119.4 . . ?
C7 C8 C9 121.4(2) . . ?
C7 C8 C13 119.2(2) . . ?
C9 C8 C13 119.5(2) . . ?
C10 C9 C8 121.2(3) . . ?
C10 C9 H9 119.4 . . ?
C8 C9 H9 119.4 . . ?
C9 C10 C11 119.4(2) . . ?
C9 C10 H10 120.3 . . ?
C11 C10 H10 120.3 . . ?
C12 C11 C10 121.2(3) . . ?
C12 C11 H11 119.4 . . ?
C10 C11 H11 119.4 . . ?
C11 C12 C13 120.8(2) . . ?
C11 C12 H12 119.6 . . ?
C13 C12 H12 119.6 . . ?
C12 C13 C8 118.0(2) . . ?
C12 C13 C4 122.7(2) . . ?
C8 C13 C4 119.3(2) . . ?
C19 C14 C15 117.9(2) . . ?
C19 C14 C1 123.1(2) . . ?
C15 C14 C1 119.0(2) . . ?
C16 C15 C14 122.0(2) . . ?
C16 C15 S1 117.9(2) . . ?
C14 C15 S1 120.09(19) . . ?
C15 C16 C17 119.3(2) . . ?
C15 C16 H16 120.4 . . ?
C17 C16 H16 120.4 . . ?
C16 C17 C18 119.5(2) . . ?
C16 C17 H17 120.3 . . ?
C18 C17 H17 120.3 . . ?
C17 C18 C19 121.0(3) . . ?
C17 C18 H18 119.5 . . ?
C19 C18 H18 119.5 . . ?
C14 C19 C18 120.3(2) . . ?
C14 C19 H19 119.8 . . ?
C18 C19 H19 119.8 . . ?
C25 C20 C21 118.0(2) . . ?
C25 C20 C1 123.1(2) . . ?
C21 C20 C1 118.8(2) . . ?
C22 C21 C20 122.3(2) . . ?
C22 C21 S1 117.45(19) . . ?
C20 C21 S1 120.24(19) . . ?
C21 C22 C23 119.0(2) . . ?
C21 C22 H22 120.5 . . ?
C23 C22 H22 120.5 . . ?
C24 C23 C22 119.6(2) . . ?
C24 C23 H23 120.2 . . ?
C22 C23 H23 120.2 . . ?
C23 C24 C25 120.9(3) . . ?
C23 C24 H24 119.6 . . ?
C25 C24 H24 119.6 . . ?
C20 C25 C24 120.2(2) . . ?
C20 C25 H25 119.9 . . ?
C24 C25 H25 119.9 . . ?
C5 O1 C1 117.80(19) . . ?
O11 S1 C15 108.29(12) . . ?
O11 S1 C21 107.64(11) . . ?
C15 S1 C21 94.15(12) . . ?

loop_
_geom_bond_atom_site_label_1
_geom_bond_atom_site_label_2
_geom_bond_distance
_geom_bond_site_symmetry_2
_geom_bond_publ_flag
C1 O1 1.432(3) . ?
C1 C2 1.515(4) . ?
C1 C14 1.529(3) . ?
C1 C20 1.538(3) . ?
C2 C3 1.329(3) . ?
C2 H2 0.9500 . ?
C3 C4 1.455(4) . ?
C3 H3 0.9500 . ?
C4 C5 1.376(4) . ?
C4 C13 1.437(3) . ?
C5 O1 1.382(3) . ?
C5 C6 1.399(4) . ?
C6 C7 1.370(4) . ?
C6 H6 0.9500 . ?
C7 C8 1.413(4) . ?
C7 H7 0.9500 . ?
C8 C9 1.419(3) . ?
C8 C13 1.421(4) . ?
C9 C10 1.356(4) . ?
C9 H9 0.9500 . ?
C10 C11 1.408(4) . ?
C10 H10 0.9500 . ?
C11 C12 1.369(3) . ?
C11 H11 0.9500 . ?
C12 C13 1.413(4) . ?
C12 H12 0.9500 . ?
C14 C19 1.386(4) . ?
C14 C15 1.398(3) . ?
C15 C16 1.383(4) . ?
C15 S1 1.792(3) . ?
C16 C17 1.385(4) . ?
C16 H16 0.9500 . ?
C17 C18 1.385(4) . ?
C17 H17 0.9500 . ?
C18 C19 1.388(4) . ?
C18 H18 0.9500 . ?
C19 H19 0.9500 . ?
C20 C25 1.390(4) . ?
C20 C21 1.391(3) . ?
C21 C22 1.385(4) . ?
C21 S1 1.798(3) . ?
C22 C23 1.390(4) . ?
C22 H22 0.9500 . ?
C23 C24 1.382(4) . ?
C23 H23 0.9500 . ?
C24 C25 1.395(4) . ?
C24 H24 0.9500 . ?
C25 H25 0.9500 . ?
O11 S1 1.4884(18) . ?
